data_8107291
loop_
_publ_author_name
'Zhang, Hua-Xiang'

_publ_section_title
;
 Crystal structure of
 catena-poly[(5,5&#x2032;-dimethyl-2,2&#x2032;-bipyridine-\k 2
 N,N&#x2032;)-(\m
 3-hydrogen-1,1&#x2032;,1&#x2033;-(1,3,5-triazine-2,4,6-triyl)tris(piperidine-4-carboxylato)-
 \k 5 O:O,O&#x2032;:O&#x2033;,O&#x2034;)-cadmium(II)], C33H40CdN8O6
;
_journal_issue 6
_journal_name_full 'Zeitschrift f\"ur Kristallographie - New Crystal Structures'
_journal_page_first 1051
_journal_page_last 1053
_journal_paper_doi 10.1515/ncrs-2022-0351
_journal_volume 237
_journal_year 2022
_chemical_formula_moiety 'C33 H40 Cd N8 O6'
_chemical_formula_sum 'C33 H40 Cd N8 O6'
_chemical_formula_weight 757.13
_chemical_name_systematic
;
catena-[(5,5'-dimethyl-2,2'-bipyridine-\k^2^ N, N')-(\m~3~-hydrogen 
1,1',1''-(1,3,5-triazine-2,4,6-triyl)tris(piperidine-4-carboxylato)-\k^6^ 
O, O, O', O'', O''')-cadmium(II)]
;
_space_group_crystal_system triclinic
_space_group_IT_number 2
_space_group_name_Hall '-P 1'
_space_group_name_H-M_alt 'P -1'
_atom_sites_solution_hydrogens mixed
_atom_sites_solution_primary dual
_cell_angle_alpha 93.976(5)
_cell_angle_beta 102.005(7)
_cell_angle_gamma 111.827(8)
_cell_formula_units_Z 2
_cell_length_a 10.6468(11)
_cell_length_b 11.6739(9)
_cell_length_c 14.5312(9)
_cell_measurement_reflns_used 2281
_cell_measurement_temperature 293(2)
_cell_measurement_theta_max 24.9320
_cell_measurement_theta_min 3.1290
_cell_volume 1618.4(3)
_computing_cell_refinement 'SAINT v6.02A (Bruker, 2001) [1]'
_computing_data_collection 'Bruker SMART'
_computing_data_reduction 'SAINT v6.02A (Bruker, 2001) [1]'
_computing_molecular_graphics 'Olex2 1.5 (Dolomanov et al., 2009) [2]'
_computing_publication_material 'Olex2 1.5 (Dolomanov et al., 2009) [2]'
_computing_structure_refinement 'SHELXL 2018/3 (Sheldrick, 2015) [3]'
_computing_structure_solution 'SHELXT  (Sheldrick, 2015) [4]'
_diffrn_ambient_temperature 293(2)
_diffrn_detector_area_resol_mean 16.2563
_diffrn_measured_fraction_theta_full 0.999
_diffrn_measured_fraction_theta_max 0.999
_diffrn_measurement_device_type 'Bruker D8 Advance CCD'
_diffrn_measurement_method 'phi and omega scans'
_diffrn_radiation_monochromator graphite
_diffrn_radiation_type 'Mo K\a'
_diffrn_radiation_wavelength 0.71073
_diffrn_reflns_av_R_equivalents 0.0460
_diffrn_reflns_av_unetI/netI 0.0814
_diffrn_reflns_Laue_measured_fraction_full 0.999
_diffrn_reflns_Laue_measured_fraction_max 0.999
_diffrn_reflns_limit_h_max 12
_diffrn_reflns_limit_h_min -11
_diffrn_reflns_limit_k_max 13
_diffrn_reflns_limit_k_min -13
_diffrn_reflns_limit_l_max 17
_diffrn_reflns_limit_l_min -16
_diffrn_reflns_number 10151
_diffrn_reflns_point_group_measured_fraction_full 0.999
_diffrn_reflns_point_group_measured_fraction_max 0.999
_diffrn_reflns_theta_full 25.020
_diffrn_reflns_theta_max 25.020
_diffrn_reflns_theta_min 2.528
_diffrn_source 'Enhance (Mo) X-ray Source'
_exptl_absorpt_coefficient_mu 0.734
_exptl_absorpt_correction_T_max 1.00000
_exptl_absorpt_correction_T_min 0.75535
_exptl_absorpt_correction_type multi-scan
_exptl_absorpt_process_details sadabs
_exptl_crystal_colour 'clear light colourless'
_exptl_crystal_colour_lustre clear
_exptl_crystal_colour_modifier light
_exptl_crystal_colour_primary colourless
_exptl_crystal_density_diffrn 1.554
_exptl_crystal_description block
_exptl_crystal_F_000 780
_exptl_crystal_size_max 0.2
_exptl_crystal_size_mid 0.1
_exptl_crystal_size_min 0.1
_refine_diff_density_max 0.784
_refine_diff_density_min -0.383
_refine_diff_density_rms 0.086
_refine_ls_extinction_coef .
_refine_ls_extinction_method none
_refine_ls_goodness_of_fit_ref 1.046
_refine_ls_hydrogen_treatment mixed
_refine_ls_matrix_type full
_refine_ls_number_parameters 449
_refine_ls_number_reflns 5699
_refine_ls_number_restraints 38
_refine_ls_restrained_S_all 1.047
_refine_ls_R_factor_all 0.0728
_refine_ls_R_factor_gt 0.0480
_refine_ls_shift/su_max 0.001
_refine_ls_shift/su_mean 0.000
_refine_ls_structure_factor_coef Fsqd
_refine_ls_weighting_details 'w=1/[\s^2^(Fo^2^)+(0.0354P)^2^+0.1928P] where P=(Fo^2^+2Fc^2^)/3'
_refine_ls_weighting_scheme calc
_refine_ls_wR_factor_gt 0.0937
_refine_ls_wR_factor_ref 0.1102
_reflns_Friedel_coverage 0.000
_reflns_Friedel_fraction_full .
_reflns_Friedel_fraction_max .
_reflns_number_gt 4293
_reflns_number_total 5699
_reflns_threshold_expression 'I > 2\s(I)'
_cod_data_source_file suppl_j_ncrs-2022-0351_suppl.cif
_cod_data_source_block exp_2927
_cod_original_cell_volume 1618.4(2)
_cod_database_code 8107291
_chemical_oxdiff_formula C10H11O2S
_shelx_space_group_comment
;
The symmetry employed for this shelxl refinement is uniquely defined
by the following loop, which should always be used as a source of
symmetry information in preference to the above space-group names.
They are only intended as comments.
;
_shelx_estimated_absorpt_t_max 0.930
_shelx_estimated_absorpt_t_min 0.867
_olex2_refinement_description
;
1. Fixed Uiso
 At 1.2 times of:
  All C(H) groups, All C(H,H) groups
 At 1.5 times of:
  All C(H,H,H) groups
2. Restrained distances
 O2_$1-H2_$1
 0.82 with sigma of 0.02
3. Rigid bond restraints
 Cd1, O5
 with sigma for 1-2 distances of 0.001 and sigma for 1-3 distances of 0.001
4. Uiso/Uaniso restraints and constraints
C1 \\sim O2 \\sim O1A \\sim O1: within 3.8A with sigma of 0.02 and sigma for
terminal atoms of 0.04 within 3.8A
5. Others
 Sof(O1A)=1-FVAR(1)
 Sof(O1)=FVAR(1)
6.a Ternary CH refined with riding coordinates:
 C2(H2a), C11(H11), C18(H18)
6.b Secondary CH2 refined with riding coordinates:
 C3(H3a,H3b), C4(H4a,H4b), C5(H5a,H5b), C6(H6a,H6b), C9(H9a,H9b), C10(H10a,
 H10b), C13(H13a,H13b), C14(H14a,H14b), C16(H16a,H16b), C17(H17a,H17b),
 C19(H19a,H19b), C20(H20a,H20b)
6.c Aromatic/amide H refined with riding coordinates:
 C22(H22), C24(H24), C25(H25), C28(H28), C29(H29), C31(H31)
6.d Idealised Me refined as rotating group:
 C32(H32a,H32b,H32c), C33(H33a,H33b,H33c)
;
_olex2_submission_special_instructions 'No special instructions were received'

loop_
_space_group_symop_operation_xyz
'x, y, z'
'-x, -y, -z'

loop_
_atom_site_label
_atom_site_type_symbol
_atom_site_fract_x
_atom_site_fract_y
_atom_site_fract_z
_atom_site_U_iso_or_equiv
_atom_site_adp_type
_atom_site_occupancy
_atom_site_site_symmetry_order
_atom_site_calc_flag
_atom_site_refinement_flags_posn
_atom_site_refinement_flags_adp
_atom_site_refinement_flags_occupancy
_atom_site_disorder_assembly
_atom_site_disorder_group
Cd1 Cd 0.64004(3) 0.49225(3) 0.44780(2) 0.03877(13) Uani 1 1 d . U . . .
O1 O -0.5068(12) 0.4547(9) -0.1090(6) 0.089(3) Uani 0.815(18) 1 d . U P A 1
O2 O -0.3998(5) 0.4152(4) -0.2100(3) 0.0797(14) Uani 1 1 d . U . . .
O3 O -0.6320(4) -0.3048(3) 0.4685(3) 0.0791(12) Uani 1 1 d . . . . .
O4 O -0.4601(4) -0.3669(3) 0.4867(2) 0.0476(9) Uani 1 1 d . . . . .
O5 O 0.5792(4) 0.3139(3) 0.3246(3) 0.0738(11) Uani 1 1 d . U . . .
O6 O 0.4547(4) 0.4251(3) 0.3060(2) 0.0484(8) Uani 1 1 d . . . . .
N1 N 0.8190(4) 0.6012(3) 0.3773(3) 0.0383(9) Uani 1 1 d . . . . .
N2 N 0.8491(4) 0.5829(3) 0.5641(3) 0.0382(9) Uani 1 1 d . . . . .
N3 N 0.0576(4) 0.0522(3) 0.1551(2) 0.0396(9) Uani 1 1 d . . . . .
N4 N -0.1285(4) 0.1031(3) 0.0958(2) 0.0367(9) Uani 1 1 d . . . . .
N5 N -0.3050(4) 0.0740(3) 0.1817(3) 0.0397(9) Uani 1 1 d . . . . .
N6 N -0.1071(4) 0.0244(3) 0.2428(3) 0.0391(9) Uani 1 1 d . . . . .
N7 N -0.2763(4) 0.0005(4) 0.3245(3) 0.0498(11) Uani 1 1 d . . . . .
N8 N -0.3137(4) 0.1587(3) 0.0422(3) 0.0452(10) Uani 1 1 d . . . . .
C1 C -0.4422(6) 0.3979(5) -0.1335(4) 0.0543(14) Uani 1 1 d . U . . .
C2 C -0.4270(5) 0.2884(4) -0.0901(3) 0.0445(12) Uani 1 1 d . . . . .
H2A H -0.500564 0.212431 -0.130104 0.053 Uiso 1 1 calc R U . . .
C3 C -0.2878(5) 0.2790(4) -0.0893(3) 0.0465(12) Uani 1 1 d . . . . .
H3A H -0.275475 0.275950 -0.153577 0.056 Uiso 1 1 calc R U . . .
H3B H -0.211998 0.352537 -0.049915 0.056 Uiso 1 1 calc R U . . .
C4 C -0.2828(6) 0.1644(5) -0.0514(3) 0.0518(13) Uani 1 1 d . . . . .
H4A H -0.350216 0.090770 -0.095707 0.062 Uiso 1 1 calc R U . . .
H4B H -0.190628 0.164143 -0.046250 0.062 Uiso 1 1 calc R U . . .
C5 C -0.4427(6) 0.1717(5) 0.0479(4) 0.0521(14) Uani 1 1 d . . . . .
H5A H -0.448220 0.177364 0.113783 0.063 Uiso 1 1 calc R U . . .
H5B H -0.522120 0.098430 0.011402 0.063 Uiso 1 1 calc R U . . .
C6 C -0.4488(6) 0.2871(5) 0.0097(4) 0.0571(15) Uani 1 1 d . . . . .
H6A H -0.377239 0.360903 0.051711 0.068 Uiso 1 1 calc R U . . .
H6B H -0.539012 0.289763 0.008864 0.068 Uiso 1 1 calc R U . . .
C7 C -0.2472(5) 0.1091(4) 0.1086(3) 0.0356(11) Uani 1 1 d . . . . .
C8 C -0.2270(5) 0.0344(4) 0.2470(3) 0.0380(11) Uani 1 1 d . . . . .
C9 C -0.4044(5) 0.0072(4) 0.3407(3) 0.0453(12) Uani 1 1 d . . . . .
H9A H -0.453706 0.028008 0.284689 0.054 Uiso 1 1 calc R U . . .
H9B H -0.381430 0.072203 0.394128 0.054 Uiso 1 1 calc R U . . .
C10 C -0.4980(5) -0.1186(4) 0.3615(3) 0.0400(11) Uani 1 1 d . . . . .
H10A H -0.578307 -0.111009 0.378497 0.048 Uiso 1 1 calc R U . . .
H10B H -0.532048 -0.180763 0.304413 0.048 Uiso 1 1 calc R U . . .
C11 C -0.4196(5) -0.1624(4) 0.4425(3) 0.0371(11) Uani 1 1 d . . . . .
H11 H -0.394831 -0.100645 0.499555 0.045 Uiso 1 1 calc R U . . .
C12 C -0.5114(5) -0.2884(4) 0.4653(3) 0.0431(12) Uani 1 1 d . . . . .
C13 C -0.2844(5) -0.1590(4) 0.4257(3) 0.0479(13) Uani 1 1 d . . . . .
H13A H -0.304093 -0.224299 0.373268 0.057 Uiso 1 1 calc R U . . .
H13B H -0.232046 -0.176360 0.482115 0.057 Uiso 1 1 calc R U . . .
C14 C -0.1958(5) -0.0349(5) 0.4031(3) 0.0513(13) Uani 1 1 d . . . . .
H14A H -0.162918 0.028831 0.459002 0.062 Uiso 1 1 calc R U . . .
H14B H -0.114781 -0.040634 0.385846 0.062 Uiso 1 1 calc R U . . .
C15 C -0.0628(5) 0.0607(3) 0.1654(3) 0.0346(11) Uani 1 1 d . . . . .
C16 C 0.1336(5) 0.1210(4) 0.0902(3) 0.0433(12) Uani 1 1 d . . . . .
H16A H 0.070481 0.141107 0.042088 0.052 Uiso 1 1 calc R U . . .
H16B H 0.170054 0.069292 0.058285 0.052 Uiso 1 1 calc R U . . .
C17 C 0.2538(5) 0.2411(4) 0.1447(3) 0.0408(11) Uani 1 1 d . . . . .
H17A H 0.305529 0.284166 0.101142 0.049 Uiso 1 1 calc R U . . .
H17B H 0.216796 0.295672 0.172444 0.049 Uiso 1 1 calc R U . . .
C18 C 0.3514(5) 0.2122(4) 0.2233(3) 0.0394(11) Uani 1 1 d . . . . .
H18 H 0.391479 0.160894 0.193482 0.047 Uiso 1 1 calc R U . . .
C19 C 0.2680(5) 0.1366(4) 0.2881(3) 0.0402(11) Uani 1 1 d . . . . .
H19A H 0.328897 0.112295 0.334667 0.048 Uiso 1 1 calc R U . . .
H19B H 0.233947 0.188519 0.322241 0.048 Uiso 1 1 calc R U . . .
C20 C 0.1453(5) 0.0208(4) 0.2320(3) 0.0428(12) Uani 1 1 d . . . . .
H20A H 0.179660 -0.036786 0.205260 0.051 Uiso 1 1 calc R U . . .
H20B H 0.089899 -0.020562 0.274335 0.051 Uiso 1 1 calc R U . . .
C21 C 0.4707(5) 0.3263(5) 0.2854(3) 0.0427(12) Uani 1 1 d . . . . .
C22 C 0.7981(5) 0.6121(4) 0.2853(3) 0.0454(12) Uani 1 1 d . . . . .
H22 H 0.706795 0.576738 0.247542 0.055 Uiso 1 1 calc R U . . .
C23 C 0.9046(6) 0.6730(4) 0.2417(4) 0.0505(13) Uani 1 1 d . . . . .
C24 C 1.0380(6) 0.7162(4) 0.2993(4) 0.0523(14) Uani 1 1 d . . . . .
H24 H 1.113099 0.754193 0.273224 0.063 Uiso 1 1 calc R U . . .
C25 C 1.0640(5) 0.7051(4) 0.3940(4) 0.0488(13) Uani 1 1 d . . . . .
H25 H 1.155146 0.735037 0.431710 0.059 Uiso 1 1 calc R U . . .
C26 C 0.9504(5) 0.6478(4) 0.4327(3) 0.0368(11) Uani 1 1 d . . . . .
C27 C 0.9676(5) 0.6339(4) 0.5344(3) 0.0377(11) Uani 1 1 d . . . . .
C28 C 1.0966(5) 0.6671(4) 0.5977(4) 0.0456(12) Uani 1 1 d . . . . .
H28 H 1.177928 0.701554 0.577237 0.055 Uiso 1 1 calc R U . . .
C29 C 1.1047(5) 0.6492(4) 0.6910(4) 0.0486(13) Uani 1 1 d . . . . .
H29 H 1.191658 0.670596 0.733090 0.058 Uiso 1 1 calc R U . . .
C30 C 0.9837(5) 0.5993(4) 0.7228(3) 0.0436(12) Uani 1 1 d . . . . .
C31 C 0.8587(5) 0.5676(4) 0.6547(4) 0.0464(12) Uani 1 1 d . . . . .
H31 H 0.776055 0.533387 0.673696 0.056 Uiso 1 1 calc R U . . .
C32 C 0.9851(6) 0.5761(5) 0.8236(3) 0.0570(14) Uani 1 1 d . . . . .
H32A H 0.899858 0.508176 0.824102 0.085 Uiso 1 1 calc R U . . .
H32B H 0.993239 0.650120 0.861918 0.085 Uiso 1 1 calc R U . . .
H32C H 1.063218 0.555311 0.849041 0.085 Uiso 1 1 calc R U . . .
C33 C 0.8719(7) 0.6877(5) 0.1391(4) 0.0772(19) Uani 1 1 d . . . . .
H33A H 0.875462 0.770473 0.134698 0.116 Uiso 1 1 calc R U . . .
H33B H 0.779943 0.627442 0.107205 0.116 Uiso 1 1 calc R U . . .
H33C H 0.939190 0.674579 0.109607 0.116 Uiso 1 1 calc R U . . .
H2 H -0.408(12) 0.477(6) -0.233(7) 0.22(5) Uiso 1 1 d . . . . .
O1A O -0.393(6) 0.500(3) -0.073(2) 0.096(10) Uani 0.185(18) 1 d . U P A 2

loop_
_atom_site_aniso_label
_atom_site_aniso_U_11
_atom_site_aniso_U_22
_atom_site_aniso_U_33
_atom_site_aniso_U_23
_atom_site_aniso_U_13
_atom_site_aniso_U_12
Cd1 0.0255(2) 0.0396(2) 0.0491(2) 0.01690(14) 0.01253(15) 0.00721(15)
O1 0.128(8) 0.120(6) 0.085(5) 0.058(4) 0.062(5) 0.097(6)
O2 0.124(4) 0.075(3) 0.081(3) 0.048(2) 0.054(3) 0.063(3)
O3 0.042(3) 0.071(3) 0.136(4) 0.058(2) 0.038(2) 0.020(2)
O4 0.056(2) 0.0334(17) 0.062(2) 0.0209(15) 0.0255(18) 0.0193(17)
O5 0.042(2) 0.056(2) 0.104(3) -0.0147(16) -0.006(2) 0.017(2)
O6 0.054(2) 0.0411(18) 0.050(2) 0.0097(15) 0.0073(16) 0.0211(17)
N1 0.028(2) 0.033(2) 0.052(3) 0.0094(17) 0.0117(18) 0.0088(17)
N2 0.025(2) 0.040(2) 0.048(2) 0.0132(17) 0.0089(17) 0.0096(17)
N3 0.031(2) 0.048(2) 0.041(2) 0.0143(17) 0.0117(18) 0.0140(19)
N4 0.036(2) 0.040(2) 0.039(2) 0.0129(16) 0.0157(18) 0.0151(18)
N5 0.043(3) 0.040(2) 0.041(2) 0.0201(17) 0.0191(19) 0.0144(19)
N6 0.034(2) 0.041(2) 0.045(2) 0.0182(17) 0.0157(18) 0.0126(18)
N7 0.045(3) 0.064(3) 0.059(3) 0.043(2) 0.029(2) 0.029(2)
N8 0.052(3) 0.059(2) 0.044(2) 0.0247(19) 0.025(2) 0.034(2)
C1 0.068(4) 0.056(3) 0.057(4) 0.023(3) 0.028(3) 0.035(3)
C2 0.048(3) 0.046(3) 0.049(3) 0.020(2) 0.020(2) 0.022(2)
C3 0.048(3) 0.056(3) 0.045(3) 0.023(2) 0.019(2) 0.026(3)
C4 0.066(4) 0.064(3) 0.044(3) 0.021(2) 0.027(3) 0.036(3)
C5 0.053(4) 0.063(3) 0.057(3) 0.030(3) 0.030(3) 0.030(3)
C6 0.066(4) 0.066(3) 0.064(4) 0.030(3) 0.035(3) 0.040(3)
C7 0.040(3) 0.028(2) 0.039(3) 0.0090(19) 0.012(2) 0.012(2)
C8 0.040(3) 0.028(2) 0.042(3) 0.0147(19) 0.014(2) 0.005(2)
C9 0.051(3) 0.053(3) 0.055(3) 0.035(2) 0.031(3) 0.032(3)
C10 0.039(3) 0.051(3) 0.042(3) 0.021(2) 0.016(2) 0.026(2)
C11 0.035(3) 0.033(2) 0.041(3) 0.0158(19) 0.012(2) 0.009(2)
C12 0.039(3) 0.040(3) 0.045(3) 0.016(2) 0.014(2) 0.006(2)
C13 0.047(3) 0.054(3) 0.053(3) 0.032(2) 0.019(2) 0.025(3)
C14 0.039(3) 0.064(3) 0.054(3) 0.030(2) 0.016(2) 0.017(3)
C15 0.038(3) 0.024(2) 0.038(3) 0.0049(18) 0.010(2) 0.008(2)
C16 0.040(3) 0.055(3) 0.032(3) 0.008(2) 0.015(2) 0.013(2)
C17 0.037(3) 0.052(3) 0.038(3) 0.014(2) 0.020(2) 0.017(2)
C18 0.034(3) 0.042(3) 0.045(3) 0.007(2) 0.013(2) 0.017(2)
C19 0.034(3) 0.050(3) 0.040(3) 0.016(2) 0.011(2) 0.018(2)
C20 0.039(3) 0.045(3) 0.050(3) 0.017(2) 0.016(2) 0.018(2)
C21 0.030(3) 0.053(3) 0.047(3) 0.017(2) 0.013(2) 0.015(2)
C22 0.044(3) 0.039(3) 0.052(3) 0.013(2) 0.015(2) 0.012(2)
C23 0.059(4) 0.040(3) 0.064(4) 0.023(2) 0.031(3) 0.021(3)
C24 0.052(4) 0.044(3) 0.072(4) 0.022(3) 0.040(3) 0.015(3)
C25 0.030(3) 0.040(3) 0.078(4) 0.012(2) 0.024(3) 0.009(2)
C26 0.030(3) 0.026(2) 0.057(3) 0.009(2) 0.015(2) 0.012(2)
C27 0.029(3) 0.023(2) 0.062(3) 0.007(2) 0.014(2) 0.010(2)
C28 0.027(3) 0.035(3) 0.068(4) 0.000(2) 0.010(2) 0.007(2)
C29 0.034(3) 0.037(3) 0.065(4) -0.004(2) 0.000(2) 0.013(2)
C30 0.043(3) 0.033(2) 0.049(3) 0.002(2) 0.000(2) 0.015(2)
C31 0.034(3) 0.041(3) 0.063(4) 0.011(2) 0.014(2) 0.012(2)
C32 0.058(4) 0.051(3) 0.055(4) 0.005(2) 0.003(3) 0.022(3)
C33 0.089(5) 0.079(4) 0.073(4) 0.032(3) 0.043(4) 0.028(4)
O1A 0.15(2) 0.070(14) 0.080(15) 0.018(11) 0.033(15) 0.060(15)

loop_
_atom_type_symbol
_atom_type_description
_atom_type_scat_dispersion_real
_atom_type_scat_dispersion_imag
_atom_type_scat_source
C C 0.0033 0.0016 'International Tables Vol C Tables 4.2.6.8 and 6.1.1.4'
H H 0.0000 0.0000 'International Tables Vol C Tables 4.2.6.8 and 6.1.1.4'
Cd Cd -0.8075 1.2024 'International Tables Vol C Tables 4.2.6.8 and 6.1.1.4'
N N 0.0061 0.0033 'International Tables Vol C Tables 4.2.6.8 and 6.1.1.4'
O O 0.0106 0.0060 'International Tables Vol C Tables 4.2.6.8 and 6.1.1.4'

loop_
_geom_angle_atom_site_label_1
_geom_angle_atom_site_label_2
_geom_angle_atom_site_label_3
_geom_angle
_geom_angle_site_symmetry_1
_geom_angle_site_symmetry_3
O4 Cd1 O3 52.43(12) 2_556 2_556
O4 Cd1 O3 124.30(12) 1_665 2_556
O4 Cd1 O4 78.10(11) 2_556 1_665
O4 Cd1 O5 136.85(13) 1_665 .
O4 Cd1 O5 88.82(12) 2_556 .
O4 Cd1 O6 84.02(12) 1_665 .
O4 Cd1 O6 82.38(11) 2_556 .
O5 Cd1 O3 72.52(15) . 2_556
O6 Cd1 O3 109.49(12) . 2_556
O6 Cd1 O5 53.33(12) . .
N1 Cd1 O3 124.14(13) . 2_556
N1 Cd1 O4 175.27(11) . 2_556
N1 Cd1 O4 106.41(11) . 1_665
N1 Cd1 O5 86.86(13) . .
N1 Cd1 O6 96.55(12) . .
N2 Cd1 O3 80.03(13) . 2_556
N2 Cd1 O4 110.38(12) . 2_556
N2 Cd1 O4 97.77(12) . 1_665
N2 Cd1 O5 125.23(13) . .
N2 Cd1 O6 167.22(11) . .
N2 Cd1 N1 70.78(13) . .
C1 O2 H2 114(7) . .
C12 O3 Cd1 87.9(3) . 2_556
Cd1 O4 Cd1 101.90(11) 2_556 1_445
C12 O4 Cd1 96.7(3) . 2_556
C12 O4 Cd1 151.4(3) . 1_445
C21 O5 Cd1 90.7(3) . .
C21 O6 Cd1 93.0(3) . .
C22 N1 Cd1 123.7(3) . .
C22 N1 C26 119.1(4) . .
C26 N1 Cd1 117.1(3) . .
C27 N2 Cd1 117.3(3) . .
C31 N2 Cd1 122.4(3) . .
C31 N2 C27 119.2(4) . .
C15 N3 C16 121.2(4) . .
C15 N3 C20 120.6(4) . .
C16 N3 C20 113.5(4) . .
C15 N4 C7 114.4(4) . .
C7 N5 C8 112.8(4) . .
C8 N6 C15 114.2(4) . .
C8 N7 C9 123.9(4) . .
C8 N7 C14 121.3(4) . .
C14 N7 C9 114.6(4) . .
C5 N8 C4 115.6(4) . .
C7 N8 C4 119.7(4) . .
C7 N8 C5 122.2(4) . .
O1 C1 O2 120.2(5) . .
O1 C1 C2 124.1(5) . .
O2 C1 C2 114.8(5) . .
O2 C1 O1A 111.9(15) . .
O1A C1 C2 113.8(16) . .
C1 C2 H2A 106.9 . .
C1 C2 C3 113.2(4) . .
C1 C2 C6 113.1(4) . .
C3 C2 H2A 106.9 . .
C6 C2 H2A 106.9 . .
C6 C2 C3 109.3(4) . .
C2 C3 H3A 109.5 . .
C2 C3 H3B 109.5 . .
H3A C3 H3B 108.1 . .
C4 C3 C2 110.7(4) . .
C4 C3 H3A 109.5 . .
C4 C3 H3B 109.5 . .
N8 C4 C3 111.7(4) . .
N8 C4 H4A 109.3 . .
N8 C4 H4B 109.3 . .
C3 C4 H4A 109.3 . .
C3 C4 H4B 109.3 . .
H4A C4 H4B 107.9 . .
N8 C5 H5A 109.5 . .
N8 C5 H5B 109.5 . .
N8 C5 C6 110.8(4) . .
H5A C5 H5B 108.1 . .
C6 C5 H5A 109.5 . .
C6 C5 H5B 109.5 . .
C2 C6 H6A 109.3 . .
C2 C6 H6B 109.3 . .
C5 C6 C2 111.5(4) . .
C5 C6 H6A 109.3 . .
C5 C6 H6B 109.3 . .
H6A C6 H6B 108.0 . .
N4 C7 N5 126.4(4) . .
N4 C7 N8 116.4(4) . .
N5 C7 N8 117.1(4) . .
N5 C8 N7 116.4(4) . .
N6 C8 N5 126.7(4) . .
N6 C8 N7 116.9(4) . .
N7 C9 H9A 109.7 . .
N7 C9 H9B 109.7 . .
N7 C9 C10 109.8(4) . .
H9A C9 H9B 108.2 . .
C10 C9 H9A 109.7 . .
C10 C9 H9B 109.7 . .
C9 C10 H10A 109.3 . .
C9 C10 H10B 109.3 . .
H10A C10 H10B 108.0 . .
C11 C10 C9 111.6(4) . .
C11 C10 H10A 109.3 . .
C11 C10 H10B 109.3 . .
C10 C11 H11 106.2 . .
C10 C11 C12 112.8(4) . .
C12 C11 H11 106.2 . .
C13 C11 C10 111.4(3) . .
C13 C11 H11 106.2 . .
C13 C11 C12 113.5(4) . .
O3 C12 O4 122.1(4) . .
O3 C12 C11 117.8(5) . .
O4 C12 C11 119.9(4) . .
C11 C13 H13A 109.0 . .
C11 C13 H13B 109.0 . .
C11 C13 C14 112.9(4) . .
H13A C13 H13B 107.8 . .
C14 C13 H13A 109.0 . .
C14 C13 H13B 109.0 . .
N7 C14 C13 110.5(4) . .
N7 C14 H14A 109.6 . .
N7 C14 H14B 109.6 . .
C13 C14 H14A 109.6 . .
C13 C14 H14B 109.6 . .
H14A C14 H14B 108.1 . .
N4 C15 N3 116.4(4) . .
N4 C15 N6 125.6(4) . .
N6 C15 N3 118.0(4) . .
N3 C16 H16A 109.6 . .
N3 C16 H16B 109.6 . .
N3 C16 C17 110.5(3) . .
H16A C16 H16B 108.1 . .
C17 C16 H16A 109.6 . .
C17 C16 H16B 109.6 . .
C16 C17 H17A 109.5 . .
C16 C17 H17B 109.5 . .
H17A C17 H17B 108.1 . .
C18 C17 C16 110.5(4) . .
C18 C17 H17A 109.5 . .
C18 C17 H17B 109.5 . .
C17 C18 H18 108.2 . .
C17 C18 C19 109.5(4) . .
C19 C18 H18 108.2 . .
C21 C18 C17 114.8(4) . .
C21 C18 H18 108.2 . .
C21 C18 C19 107.8(3) . .
C18 C19 H19A 109.3 . .
C18 C19 H19B 109.3 . .
H19A C19 H19B 107.9 . .
C20 C19 C18 111.7(3) . .
C20 C19 H19A 109.3 . .
C20 C19 H19B 109.3 . .
N3 C20 C19 111.1(4) . .
N3 C20 H20A 109.4 . .
N3 C20 H20B 109.4 . .
C19 C20 H20A 109.4 . .
C19 C20 H20B 109.4 . .
H20A C20 H20B 108.0 . .
O5 C21 O6 120.6(5) . .
O5 C21 C18 117.7(4) . .
O6 C21 C18 121.1(5) . .
N1 C22 H22 117.9 . .
N1 C22 C23 124.2(5) . .
C23 C22 H22 117.9 . .
C22 C23 C33 121.0(5) . .
C24 C23 C22 115.4(5) . .
C24 C23 C33 123.6(5) . .
C23 C24 H24 119.0 . .
C25 C24 C23 122.1(4) . .
C25 C24 H24 119.0 . .
C24 C25 H25 120.7 . .
C24 C25 C26 118.6(5) . .
C26 C25 H25 120.7 . .
N1 C26 C25 120.5(4) . .
N1 C26 C27 116.8(4) . .
C25 C26 C27 122.6(4) . .
N2 C27 C26 116.8(4) . .
N2 C27 C28 120.0(4) . .
C28 C27 C26 123.1(4) . .
C27 C28 H28 120.0 . .
C29 C28 C27 120.0(5) . .
C29 C28 H28 120.0 . .
C28 C29 H29 119.8 . .
C28 C29 C30 120.5(5) . .
C30 C29 H29 119.8 . .
C29 C30 C32 123.2(5) . .
C31 C30 C29 115.8(5) . .
C31 C30 C32 120.9(5) . .
N2 C31 C30 124.4(5) . .
N2 C31 H31 117.8 . .
C30 C31 H31 117.8 . .
C30 C32 H32A 109.5 . .
C30 C32 H32B 109.5 . .
C30 C32 H32C 109.5 . .
H32A C32 H32B 109.5 . .
H32A C32 H32C 109.5 . .
H32B C32 H32C 109.5 . .
C23 C33 H33A 109.5 . .
C23 C33 H33B 109.5 . .
C23 C33 H33C 109.5 . .
H33A C33 H33B 109.5 . .
H33A C33 H33C 109.5 . .
H33B C33 H33C 109.5 . .

loop_
_geom_bond_atom_site_label_1
_geom_bond_atom_site_label_2
_geom_bond_distance
_geom_bond_site_symmetry_2
Cd1 O3 2.559(4) 2_556
Cd1 O4 2.363(3) 2_556
Cd1 O4 2.363(3) 1_665
Cd1 O5 2.441(3) .
Cd1 O6 2.385(3) .
Cd1 N1 2.343(3) .
Cd1 N2 2.316(4) .
O1 C1 1.203(7) .
O2 C1 1.286(6) .
O2 H2 0.84(2) .
O3 C12 1.238(6) .
O4 C12 1.255(6) .
O5 C21 1.241(6) .
O6 C21 1.253(5) .
N1 C22 1.333(5) .
N1 C26 1.344(6) .
N2 C27 1.355(5) .
N2 C31 1.329(6) .
N3 C15 1.359(5) .
N3 C16 1.458(5) .
N3 C20 1.461(6) .
N4 C7 1.342(5) .
N4 C15 1.338(6) .
N5 C7 1.349(5) .
N5 C8 1.350(6) .
N6 C8 1.337(6) .
N6 C15 1.344(5) .
N7 C8 1.362(5) .
N7 C9 1.460(6) .
N7 C14 1.460(6) .
N8 C4 1.464(5) .
N8 C5 1.456(6) .
N8 C7 1.365(6) .
C1 C2 1.510(7) .
C1 O1A 1.29(3) .
C2 H2A 0.9800 .
C2 C3 1.524(6) .
C2 C6 1.516(6) .
C3 H3A 0.9700 .
C3 H3B 0.9700 .
C3 C4 1.496(6) .
C4 H4A 0.9700 .
C4 H4B 0.9700 .
C5 H5A 0.9700 .
C5 H5B 0.9700 .
C5 C6 1.509(6) .
C6 H6A 0.9700 .
C6 H6B 0.9700 .
C9 H9A 0.9700 .
C9 H9B 0.9700 .
C9 C10 1.530(6) .
C10 H10A 0.9700 .
C10 H10B 0.9700 .
C10 C11 1.528(6) .
C11 H11 0.9800 .
C11 C12 1.537(6) .
C11 C13 1.496(6) .
C13 H13A 0.9700 .
C13 H13B 0.9700 .
C13 C14 1.509(6) .
C14 H14A 0.9700 .
C14 H14B 0.9700 .
C16 H16A 0.9700 .
C16 H16B 0.9700 .
C16 C17 1.523(6) .
C17 H17A 0.9700 .
C17 H17B 0.9700 .
C17 C18 1.522(6) .
C18 H18 0.9800 .
C18 C19 1.528(6) .
C18 C21 1.516(6) .
C19 H19A 0.9700 .
C19 H19B 0.9700 .
C19 C20 1.513(6) .
C20 H20A 0.9700 .
C20 H20B 0.9700 .
C22 H22 0.9300 .
C22 C23 1.397(6) .
C23 C24 1.374(7) .
C23 C33 1.496(7) .
C24 H24 0.9300 .
C24 C25 1.371(7) .
C25 H25 0.9300 .
C25 C26 1.400(6) .
C26 C27 1.479(6) .
C27 C28 1.382(7) .
C28 H28 0.9300 .
C28 C29 1.375(6) .
C29 H29 0.9300 .
C29 C30 1.393(7) .
C30 C31 1.387(7) .
C30 C32 1.506(6) .
C31 H31 0.9300 .
C32 H32A 0.9600 .
C32 H32B 0.9600 .
C32 H32C 0.9600 .
C33 H33A 0.9600 .
C33 H33B 0.9600 .
C33 H33C 0.9600 .

loop_
_geom_torsion_atom_site_label_1
_geom_torsion_atom_site_label_2
_geom_torsion_atom_site_label_3
_geom_torsion_atom_site_label_4
_geom_torsion
_geom_torsion_site_symmetry_1
_geom_torsion_site_symmetry_2
_geom_torsion_site_symmetry_3
_geom_torsion_site_symmetry_4
Cd1 O3 C12 O4 9.6(5) 2_556 . . .
Cd1 O3 C12 C11 -165.0(4) 2_556 . . .
Cd1 O4 C12 O3 -10.5(5) 2_556 . . .
Cd1 O4 C12 O3 119.9(6) 1_445 . . .
Cd1 O4 C12 C11 164.0(3) 2_556 . . .
Cd1 O4 C12 C11 -65.6(8) 1_445 . . .
Cd1 O5 C21 O6 15.4(5) . . . .
Cd1 O5 C21 C18 -156.1(3) . . . .
Cd1 O6 C21 O5 -15.8(5) . . . .
Cd1 O6 C21 C18 155.4(4) . . . .
Cd1 N1 C22 C23 -177.7(3) . . . .
Cd1 N1 C26 C25 174.7(3) . . . .
Cd1 N1 C26 C27 -4.6(5) . . . .
Cd1 N2 C27 C26 11.0(5) . . . .
Cd1 N2 C27 C28 -167.3(3) . . . .
Cd1 N2 C31 C30 167.2(4) . . . .
O1 C1 C2 C3 -147.9(9) . . . .
O1 C1 C2 C6 -22.9(11) . . . .
O2 C1 C2 C3 42.9(7) . . . .
O2 C1 C2 C6 167.9(5) . . . .
N1 C22 C23 C24 4.1(7) . . . .
N1 C22 C23 C33 -176.4(4) . . . .
N1 C26 C27 N2 -4.2(5) . . . .
N1 C26 C27 C28 174.0(4) . . . .
N2 C27 C28 C29 -0.5(6) . . . .
N3 C16 C17 C18 57.0(5) . . . .
N7 C9 C10 C11 53.2(5) . . . .
N8 C5 C6 C2 53.9(6) . . . .
C1 C2 C3 C4 -176.4(4) . . . .
C1 C2 C6 C5 176.1(5) . . . .
C2 C3 C4 N8 -54.0(6) . . . .
C3 C2 C6 C5 -56.8(6) . . . .
C4 N8 C5 C6 -52.0(6) . . . .
C4 N8 C7 N4 19.6(6) . . . .
C4 N8 C7 N5 -162.1(4) . . . .
C5 N8 C4 C3 52.7(6) . . . .
C5 N8 C7 N4 -179.4(4) . . . .
C5 N8 C7 N5 -1.1(6) . . . .
C6 C2 C3 C4 56.6(5) . . . .
C7 N4 C15 N3 179.6(3) . . . .
C7 N4 C15 N6 0.7(6) . . . .
C7 N5 C8 N6 -2.2(6) . . . .
C7 N5 C8 N7 178.3(4) . . . .
C7 N8 C4 C3 -145.1(4) . . . .
C7 N8 C5 C6 146.3(4) . . . .
C8 N5 C7 N4 2.5(6) . . . .
C8 N5 C7 N8 -175.7(4) . . . .
C8 N6 C15 N3 -179.3(4) . . . .
C8 N6 C15 N4 -0.4(6) . . . .
C8 N7 C9 C10 128.3(4) . . . .
C8 N7 C14 C13 -128.5(4) . . . .
C9 N7 C8 N5 -1.2(6) . . . .
C9 N7 C8 N6 179.2(4) . . . .
C9 N7 C14 C13 56.8(5) . . . .
C9 C10 C11 C12 179.8(4) . . . .
C9 C10 C11 C13 -51.2(5) . . . .
C10 C11 C12 O3 -43.4(6) . . . .
C10 C11 C12 O4 141.9(4) . . . .
C10 C11 C13 C14 51.1(5) . . . .
C11 C13 C14 N7 -52.9(6) . . . .
C12 C11 C13 C14 179.7(4) . . . .
C13 C11 C12 O3 -171.3(4) . . . .
C13 C11 C12 O4 14.0(6) . . . .
C14 N7 C8 N5 -175.3(4) . . . .
C14 N7 C8 N6 5.0(6) . . . .
C14 N7 C9 C10 -57.2(5) . . . .
C15 N3 C16 C17 98.2(5) . . . .
C15 N3 C20 C19 -100.0(4) . . . .
C15 N4 C7 N5 -1.8(6) . . . .
C15 N4 C7 N8 176.3(4) . . . .
C15 N6 C8 N5 1.2(6) . . . .
C15 N6 C8 N7 -179.2(4) . . . .
C16 N3 C15 N4 18.8(5) . . . .
C16 N3 C15 N6 -162.2(4) . . . .
C16 N3 C20 C19 56.0(5) . . . .
C16 C17 C18 C19 -55.4(5) . . . .
C16 C17 C18 C21 -176.9(3) . . . .
C17 C18 C19 C20 54.1(5) . . . .
C17 C18 C21 O5 -153.4(4) . . . .
C17 C18 C21 O6 35.1(6) . . . .
C18 C19 C20 N3 -53.7(5) . . . .
C19 C18 C21 O5 84.2(5) . . . .
C19 C18 C21 O6 -87.3(5) . . . .
C20 N3 C15 N4 173.0(4) . . . .
C20 N3 C15 N6 -8.0(6) . . . .
C20 N3 C16 C17 -57.6(5) . . . .
C21 C18 C19 C20 179.6(4) . . . .
C22 N1 C26 C25 -1.0(6) . . . .
C22 N1 C26 C27 179.7(3) . . . .
C22 C23 C24 C25 -2.9(7) . . . .
C23 C24 C25 C26 0.0(7) . . . .
C24 C25 C26 N1 2.1(6) . . . .
C24 C25 C26 C27 -178.7(4) . . . .
C25 C26 C27 N2 176.5(4) . . . .
C25 C26 C27 C28 -5.3(6) . . . .
C26 N1 C22 C23 -2.2(6) . . . .
C26 C27 C28 C29 -178.7(4) . . . .
C27 N2 C31 C30 -0.8(7) . . . .
C27 C28 C29 C30 -0.9(7) . . . .
C28 C29 C30 C31 1.3(6) . . . .
C28 C29 C30 C32 179.4(4) . . . .
C29 C30 C31 N2 -0.5(7) . . . .
C31 N2 C27 C26 179.6(4) . . . .
C31 N2 C27 C28 1.3(6) . . . .
C32 C30 C31 N2 -178.6(4) . . . .
C33 C23 C24 C25 177.6(4) . . . .
O1A C1 C2 C3 -88(3) . . . .
O1A C1 C2 C6 37(3) . . . .
